data_7720064
loop_
_publ_author_name
'Siakalli, Christina'
'Osborne, Bradley E.'
'Brown, Ryan K.'
'Rocco, Claudia'
'Weiss, Dominik'
'Garc&#xed;a-Espa&#xf1;a, Enrique V'
'Grundler, Pascal V.'
'Moiseeva, Anzhelika N.'
'Talip, Zeynep'
'van der Meulen, Nicholas P.'
'Ma, Michelle T.'
'Long, Nicholas J.'

_publ_section_title
;
 Hydroxyquinoline-functionalised aza-crown macrocycles for lanthanide
 coordination.
;
_journal_issue 8
_journal_name_full 'Dalton transactions (Cambridge, England : 2003)'
_journal_page_first 3413
_journal_page_last 3421
_journal_paper_doi 10.1039/d5dt03015c
_journal_volume 55
_journal_year 2026
_chemical_formula_moiety 'C32 H42 N4 O6, 2(Cl O4)'
_chemical_formula_sum 'C32 H42 Cl2 N4 O14'
_chemical_formula_weight 777.59
_space_group_crystal_system monoclinic
_space_group_IT_number 14
_space_group_name_Hall '-P 2ybc'
_space_group_name_H-M_alt 'P 1 21/c 1'
_atom_sites_solution_hydrogens mixed
_atom_sites_solution_primary dual
_audit_creation_date 2025-03-28
_audit_creation_method
;
Olex2 1.5
(compiled 2025.03.06 svn.red2d20d0 for OlexSys, GUI svn.r7188)
;
_audit_update_record
;
2025-03-28 deposited with the CCDC.	2026-01-26 downloaded from the CCDC.
;
_cell_angle_alpha 90
_cell_angle_beta 101.310(4)
_cell_angle_gamma 90
_cell_formula_units_Z 2
_cell_length_a 10.2238(4)
_cell_length_b 14.4135(6)
_cell_length_c 12.2816(5)
_cell_measurement_reflns_used 3373
_cell_measurement_temperature 173(3)
_cell_measurement_theta_max 72.2610
_cell_measurement_theta_min 4.3890
_cell_volume 1774.68(13)
_computing_cell_refinement 'CrysAlisPro 1.171.38.46 (Rigaku OD, 2015)'
_computing_data_collection 'CrysAlisPro 1.171.38.46 (Rigaku OD, 2015)'
_computing_data_reduction 'CrysAlisPro 1.171.38.46 (Rigaku OD, 2015)'
_computing_molecular_graphics 'Olex2 1.5 (Dolomanov et al., 2009)'
_computing_publication_material 'Olex2 1.5 (Dolomanov et al., 2009)'
_computing_structure_refinement 'SHELXL 2018/3 (Sheldrick, 2015)'
_computing_structure_solution 'SHELXT 2018/2 (Sheldrick, 2018)'
_diffrn_ambient_environment N~2~
_diffrn_ambient_temperature 173(3)
_diffrn_detector 'CCD plate'
_diffrn_detector_area_resol_mean 10.4115
_diffrn_detector_type Atlas
_diffrn_measured_fraction_theta_full 0.999
_diffrn_measured_fraction_theta_max 0.981
_diffrn_measurement_details
;
List of Runs (angles in degrees, time in seconds):

  # Type    Start    End  Width  t~exp~   \w     \q     \k     \f   Frames
#--------------------------------------------------------------------------
  1  \w    -65.00  25.00   1.00    1.00    --  -42.36  57.00 -60.00   90
  2  \w      2.00  86.00   1.00    1.00    --   42.36-125.00  90.00   84
  3  \w     35.00 132.00   1.00    4.47    --  105.75 -45.00 120.00   97
  4  \w     54.00 170.00   1.00    4.47    --  105.75  15.00  30.00  116
  5  \w    150.00 178.00   1.00    4.47    --  105.75  77.00 150.00   28
  6  \w     73.00  99.00   1.00    4.47    --  105.75  77.00 150.00   26
  7  \w     77.00 170.00   1.00    4.47    --  105.75  61.00 150.00   93
  8  \w     77.00 177.00   1.00    4.47    --  105.75  61.00  60.00  100
  9  \w    126.00 176.00   1.00    4.47    --  105.75  61.00-150.00   50
 10  \w    127.00 153.00   1.00    4.47    --  105.75  77.00-180.00   26
 11  \w     77.00 168.00   1.00    4.47    --  105.75  30.00 -90.00   91
 12  \w     78.00 118.00   1.00    4.47    --  105.75  61.00-150.00   40
 13  \w     73.00  98.00   1.00    4.47    --  105.75  77.00-180.00   25
 14  \w   -115.00 -19.00   1.00    1.00    --  -42.36 -57.00 150.00   96
 15  \w   -110.00 -42.00   1.00    1.00    --  -42.36 -38.00-150.00   68
;
_diffrn_measurement_device 'four-circle diffractometer'
_diffrn_measurement_device_type 'Xcalibur, Atlas, Ultra'
_diffrn_measurement_method '\w scans'
_diffrn_orient_matrix_type 'CrysAlisPro convention (1999,Acta A55,543-557)'
_diffrn_orient_matrix_UB_11 0.0776828000
_diffrn_orient_matrix_UB_12 -0.0543592000
_diffrn_orient_matrix_UB_13 -0.0747910000
_diffrn_orient_matrix_UB_21 -0.1326061000
_diffrn_orient_matrix_UB_22 -0.0320357000
_diffrn_orient_matrix_UB_23 -0.0727227000
_diffrn_orient_matrix_UB_31 -0.0002109000
_diffrn_orient_matrix_UB_32 0.0862338000
_diffrn_orient_matrix_UB_33 -0.0740604000
_diffrn_radiation_monochromator mirror
_diffrn_radiation_probe x-ray
_diffrn_radiation_type 'Cu K\a'
_diffrn_radiation_wavelength 1.54184
_diffrn_reflns_av_R_equivalents 0.0487
_diffrn_reflns_av_unetI/netI 0.0442
_diffrn_reflns_Laue_measured_fraction_full 0.999
_diffrn_reflns_Laue_measured_fraction_max 0.981
_diffrn_reflns_limit_h_max 11
_diffrn_reflns_limit_h_min -12
_diffrn_reflns_limit_k_max 17
_diffrn_reflns_limit_k_min -17
_diffrn_reflns_limit_l_max 15
_diffrn_reflns_limit_l_min -15
_diffrn_reflns_number 11296
_diffrn_reflns_point_group_measured_fraction_full 0.999
_diffrn_reflns_point_group_measured_fraction_max 0.981
_diffrn_reflns_theta_full 67.684
_diffrn_reflns_theta_max 73.611
_diffrn_reflns_theta_min 4.410
_diffrn_source 'fine-focus sealed X-ray tube'
_diffrn_source_type 'Enhance Ultra (Cu) X-ray Source'
_exptl_absorpt_coefficient_mu 2.291
_exptl_absorpt_correction_T_max 1.00000
_exptl_absorpt_correction_T_min 0.63366
_exptl_absorpt_correction_type multi-scan
_exptl_absorpt_process_details
;
CrysAlisPro 1.171.38.46 (Rigaku Oxford Diffraction, 2015)
Empirical absorption correction using spherical harmonics,
 implemented in SCALE3 ABSPACK scaling algorithm.
;
_exptl_crystal_colour 'clear yellow'
_exptl_crystal_colour_lustre clear
_exptl_crystal_colour_primary yellow
_exptl_crystal_density_diffrn 1.455
_exptl_crystal_description plate
_exptl_crystal_F_000 816
_exptl_crystal_size_max 0.553
_exptl_crystal_size_mid 0.442
_exptl_crystal_size_min 0.082
_refine_diff_density_max 0.528
_refine_diff_density_min -0.323
_refine_diff_density_rms 0.059
_refine_ls_extinction_method none
_refine_ls_goodness_of_fit_ref 1.057
_refine_ls_hydrogen_treatment mixed
_refine_ls_matrix_type full
_refine_ls_number_parameters 243
_refine_ls_number_reflns 3506
_refine_ls_number_restraints 0
_refine_ls_restrained_S_all 1.057
_refine_ls_R_factor_all 0.0690
_refine_ls_R_factor_gt 0.0488
_refine_ls_shift/su_max 0.000
_refine_ls_shift/su_mean 0.000
_refine_ls_structure_factor_coef Fsqd
_refine_ls_weighting_details 'w=1/[\s^2^(Fo^2^)+(0.0666P)^2^+0.5469P] where P=(Fo^2^+2Fc^2^)/3'
_refine_ls_weighting_scheme calc
_refine_ls_wR_factor_gt 0.1235
_refine_ls_wR_factor_ref 0.1413
_reflns_Friedel_coverage 0.000
_reflns_number_gt 2644
_reflns_number_total 3506
_reflns_threshold_expression 'I > 2\s(I)'
_cod_data_source_file d5dt03015c2.cif
_cod_data_source_block KHQ-H2-2ClO4
_cod_depositor_comments 'Adding full bibliography for 7720064--7720065.cif.'
_cod_database_code 7720064
_shelx_shelxl_version_number 2018/3
_chemical_oxdiff_formula 'C32 H38 Cl N4 O10 Tb'
_chemical_oxdiff_usercomment CS52_TbkQOH
_shelx_space_group_comment
;
The symmetry employed for this shelxl refinement is uniquely defined
by the following loop, which should always be used as a source of
symmetry information in preference to the above space-group names.
They are only intended as comments.
;
_shelx_estimated_absorpt_t_max 0.834
_shelx_estimated_absorpt_t_min 0.364
_olex2_refinement_description
;
1.a Secondary CH2 refined with riding coordinates:
 C11(H11A,H11B), C13(H13A,H13B), C14(H14A,H14B), C16(H16A,H16B), C17(H17A,
 H17B), C18(H18A,H18B), C20(H20A,H20B)
1.b Aromatic/amide H refined with riding coordinates:
 C3(H3), C4(H4), C8(H8), C9(H9), C10(H10)
;
_olex2_submission_special_instructions 'No special instructions were received'
_oxdiff_exptl_absorpt_empirical_details
;
Empirical correction (ABSPACK) includes:
- Absorption correction using spherical harmonics
- Frame scaling
;
_oxdiff_exptl_absorpt_empirical_full_max 1.556
_oxdiff_exptl_absorpt_empirical_full_min 0.767

loop_
_space_group_symop_operation_xyz
'x, y, z'
'-x, y+1/2, -z+1/2'
'-x, -y, -z'
'x, -y-1/2, z-1/2'

loop_
_atom_site_label
_atom_site_type_symbol
_atom_site_fract_x
_atom_site_fract_y
_atom_site_fract_z
_atom_site_U_iso_or_equiv
_atom_site_adp_type
_atom_site_occupancy
_atom_site_site_symmetry_order
_atom_site_calc_flag
_atom_site_refinement_flags_posn
_atom_site_refinement_flags_adp
_atom_site_refinement_flags_occupancy
_atom_site_disorder_assembly
_atom_site_disorder_group
N1 N 0.29994(19) 0.58778(15) 0.27199(16) 0.0349(4) Uani 1 1 d . . . . .
C2 C 0.3625(2) 0.61706(17) 0.1950(2) 0.0358(5) Uani 1 1 d . . . . .
C3 C 0.3107(3) 0.68546(19) 0.1156(2) 0.0427(6) Uani 1 1 d . . . . .
H3 H 0.358677 0.703828 0.060258 0.051 Uiso 1 1 calc R U . . .
C4 C 0.1902(3) 0.72451(19) 0.1202(2) 0.0457(6) Uani 1 1 d . . . . .
H4 H 0.153565 0.770342 0.067417 0.055 Uiso 1 1 calc R U . . .
C5 C 0.1196(3) 0.69716(19) 0.2033(2) 0.0412(6) Uani 1 1 d . . . . .
C6 C 0.1789(2) 0.62679(18) 0.2778(2) 0.0363(5) Uani 1 1 d . . . . .
C7 C 0.1119(3) 0.5950(2) 0.3619(2) 0.0423(6) Uani 1 1 d . . . . .
O7 O 0.1649(2) 0.52696(18) 0.43237(17) 0.0561(6) Uani 1 1 d . . . . .
C8 C -0.0076(3) 0.6337(2) 0.3718(2) 0.0504(7) Uani 1 1 d . . . . .
H8 H -0.051547 0.613436 0.428883 0.060 Uiso 1 1 calc R U . . .
C9 C -0.0655(3) 0.7034(2) 0.2974(3) 0.0545(8) Uani 1 1 d . . . . .
H9 H -0.148741 0.729126 0.305068 0.065 Uiso 1 1 calc R U . . .
C10 C -0.0059(3) 0.7349(2) 0.2152(3) 0.0518(7) Uani 1 1 d . . . . .
H10 H -0.047324 0.781822 0.165933 0.062 Uiso 1 1 calc R U . . .
C11 C 0.4987(2) 0.57649(18) 0.1943(2) 0.0369(5) Uani 1 1 d . . . . .
H11A H 0.508042 0.564853 0.116785 0.044 Uiso 1 1 calc R U . . .
H11B H 0.568335 0.621449 0.227580 0.044 Uiso 1 1 calc R U . . .
N12 N 0.5180(2) 0.48697(15) 0.25890(16) 0.0331(4) Uani 1 1 d . . . . .
C13 C 0.6556(3) 0.4765(2) 0.3305(2) 0.0393(6) Uani 1 1 d . . . . .
H13A H 0.681599 0.535989 0.368886 0.047 Uiso 1 1 calc R U . . .
H13B H 0.651822 0.428962 0.388033 0.047 Uiso 1 1 calc R U . . .
C14 C 0.7611(3) 0.4490(2) 0.2664(2) 0.0433(6) Uani 1 1 d . . . . .
H14A H 0.850014 0.449181 0.316095 0.052 Uiso 1 1 calc R U . . .
H14B H 0.743250 0.385739 0.235768 0.052 Uiso 1 1 calc R U . . .
O15 O 0.75870(17) 0.51308(14) 0.17979(14) 0.0412(4) Uani 1 1 d . . . . .
C16 C 0.8509(3) 0.4929(2) 0.1113(2) 0.0498(7) Uani 1 1 d . . . . .
H16A H 0.838568 0.428363 0.083490 0.060 Uiso 1 1 calc R U . . .
H16B H 0.943244 0.499560 0.153817 0.060 Uiso 1 1 calc R U . . .
C17 C 0.4788(3) 0.40165(18) 0.1896(2) 0.0375(5) Uani 1 1 d . . . . .
H17A H 0.504415 0.346117 0.236326 0.045 Uiso 1 1 calc R U . . .
H17B H 0.529742 0.400295 0.128807 0.045 Uiso 1 1 calc R U . . .
C18 C 0.3317(3) 0.39617(19) 0.1396(2) 0.0396(6) Uani 1 1 d . . . . .
H18A H 0.307652 0.331839 0.115429 0.048 Uiso 1 1 calc R U . . .
H18B H 0.278846 0.413947 0.195799 0.048 Uiso 1 1 calc R U . . .
O19 O 0.30311(18) 0.45693(14) 0.04773(14) 0.0420(4) Uani 1 1 d . . . . .
C20 C 0.1739(3) 0.4397(2) -0.0156(2) 0.0494(7) Uani 1 1 d . . . . .
H20A H 0.106150 0.448159 0.031083 0.059 Uiso 1 1 calc R U . . .
H20B H 0.167966 0.375231 -0.043843 0.059 Uiso 1 1 calc R U . . .
O21 O 0.4036(2) 0.41710(14) 0.43964(19) 0.0581(6) Uani 1 1 d . . . . .
O22 O 0.3696(2) 0.26529(17) 0.3732(2) 0.0625(6) Uani 1 1 d . . . . .
O23 O 0.4918(3) 0.2913(2) 0.5492(2) 0.0745(7) Uani 1 1 d . . . . .
O24 O 0.2620(2) 0.31764(15) 0.5128(2) 0.0632(6) Uani 1 1 d . . . . .
Cl25 Cl 0.38251(6) 0.32232(4) 0.46920(5) 0.03942(19) Uani 1 1 d . . . . .
H12 H 0.464(3) 0.494(2) 0.310(2) 0.042(8) Uiso 1 1 d . . . . .
H7 H 0.235(4) 0.504(3) 0.416(3) 0.062(10) Uiso 1 1 d . . . . .

loop_
_atom_site_aniso_label
_atom_site_aniso_U_11
_atom_site_aniso_U_22
_atom_site_aniso_U_33
_atom_site_aniso_U_23
_atom_site_aniso_U_13
_atom_site_aniso_U_12
N1 0.0304(10) 0.0388(11) 0.0354(10) -0.0045(8) 0.0063(8) 0.0013(8)
C2 0.0345(12) 0.0341(12) 0.0392(12) -0.0046(9) 0.0084(10) -0.0031(9)
C3 0.0434(14) 0.0390(14) 0.0469(14) 0.0024(11) 0.0119(11) -0.0026(11)
C4 0.0445(14) 0.0380(14) 0.0517(15) 0.0056(12) 0.0026(12) 0.0021(11)
C5 0.0335(12) 0.0414(14) 0.0472(14) -0.0062(11) 0.0043(11) -0.0004(10)
C6 0.0305(11) 0.0408(13) 0.0373(12) -0.0094(10) 0.0064(9) -0.0004(9)
C7 0.0342(12) 0.0565(16) 0.0360(12) -0.0090(11) 0.0061(10) 0.0005(11)
O7 0.0439(11) 0.0840(17) 0.0456(11) 0.0149(10) 0.0210(9) 0.0142(11)
C8 0.0357(13) 0.070(2) 0.0470(15) -0.0124(14) 0.0128(11) -0.0016(13)
C9 0.0333(13) 0.065(2) 0.0652(18) -0.0149(15) 0.0101(13) 0.0068(13)
C10 0.0381(14) 0.0491(17) 0.0655(18) -0.0049(14) 0.0040(13) 0.0046(12)
C11 0.0338(12) 0.0370(13) 0.0417(12) 0.0016(10) 0.0120(10) -0.0011(10)
N12 0.0321(10) 0.0381(11) 0.0317(9) 0.0003(8) 0.0125(8) 0.0007(8)
C13 0.0364(12) 0.0485(15) 0.0327(11) 0.0005(10) 0.0060(10) 0.0026(11)
C14 0.0339(12) 0.0528(16) 0.0429(13) 0.0019(12) 0.0067(10) 0.0044(11)
O15 0.0340(9) 0.0522(11) 0.0408(9) 0.0000(8) 0.0154(7) 0.0045(8)
C16 0.0325(12) 0.079(2) 0.0397(13) -0.0066(13) 0.0118(10) 0.0093(13)
C17 0.0394(13) 0.0383(13) 0.0373(12) -0.0035(10) 0.0140(10) 0.0005(10)
C18 0.0391(13) 0.0399(14) 0.0422(13) -0.0071(10) 0.0140(10) -0.0050(10)
O19 0.0376(9) 0.0516(11) 0.0364(9) -0.0044(8) 0.0057(7) -0.0054(8)
C20 0.0296(12) 0.080(2) 0.0402(13) -0.0042(13) 0.0108(10) -0.0059(13)
O21 0.0777(15) 0.0394(11) 0.0710(13) 0.0032(10) 0.0483(12) -0.0018(10)
O22 0.0672(14) 0.0569(14) 0.0645(13) -0.0227(11) 0.0159(11) -0.0027(11)
O23 0.0665(16) 0.094(2) 0.0584(14) 0.0078(13) 0.0015(12) -0.0001(14)
O24 0.0619(14) 0.0506(13) 0.0900(17) 0.0055(11) 0.0464(12) -0.0007(10)
Cl25 0.0453(3) 0.0364(3) 0.0411(3) -0.0011(2) 0.0197(2) -0.0022(2)

loop_
_atom_type_symbol
_atom_type_description
_atom_type_scat_dispersion_real
_atom_type_scat_dispersion_imag
_atom_type_scat_source
C C 0.0181 0.0091 'International Tables Vol C Tables 4.2.6.8 and 6.1.1.4'
H H 0.0000 0.0000 'International Tables Vol C Tables 4.2.6.8 and 6.1.1.4'
Cl Cl 0.3639 0.7018 'International Tables Vol C Tables 4.2.6.8 and 6.1.1.4'
N N 0.0311 0.0180 'International Tables Vol C Tables 4.2.6.8 and 6.1.1.4'
O O 0.0492 0.0322 'International Tables Vol C Tables 4.2.6.8 and 6.1.1.4'

loop_
_geom_angle_atom_site_label_1
_geom_angle_atom_site_label_2
_geom_angle_atom_site_label_3
_geom_angle
_geom_angle_site_symmetry_1
_geom_angle_site_symmetry_3
_geom_angle_publ_flag
C2 N1 C6 118.5(2) . . ?
N1 C2 C3 123.5(2) . . ?
N1 C2 C11 117.3(2) . . ?
C3 C2 C11 119.1(2) . . ?
C2 C3 H3 120.8 . . ?
C4 C3 C2 118.5(3) . . ?
C4 C3 H3 120.8 . . ?
C3 C4 H4 119.8 . . ?
C3 C4 C5 120.5(3) . . ?
C5 C4 H4 119.8 . . ?
C4 C5 C6 116.7(2) . . ?
C4 C5 C10 124.3(3) . . ?
C6 C5 C10 119.0(3) . . ?
N1 C6 C5 122.3(2) . . ?
N1 C6 C7 118.3(2) . . ?
C5 C6 C7 119.5(2) . . ?
O7 C7 C6 120.6(2) . . ?
O7 C7 C8 119.5(3) . . ?
C8 C7 C6 119.9(3) . . ?
C7 O7 H7 113(3) . . ?
C7 C8 H8 119.9 . . ?
C7 C8 C9 120.1(3) . . ?
C9 C8 H8 119.9 . . ?
C8 C9 H9 119.0 . . ?
C10 C9 C8 122.0(3) . . ?
C10 C9 H9 119.0 . . ?
C5 C10 H10 120.2 . . ?
C9 C10 C5 119.5(3) . . ?
C9 C10 H10 120.2 . . ?
C2 C11 H11A 109.5 . . ?
C2 C11 H11B 109.5 . . ?
H11A C11 H11B 108.1 . . ?
N12 C11 C2 110.8(2) . . ?
N12 C11 H11A 109.5 . . ?
N12 C11 H11B 109.5 . . ?
C11 N12 C13 113.76(19) . . ?
C11 N12 H12 103.1(19) . . ?
C13 N12 H12 103.6(18) . . ?
C17 N12 C11 114.13(18) . . ?
C17 N12 C13 111.2(2) . . ?
C17 N12 H12 110.1(19) . . ?
N12 C13 H13A 108.8 . . ?
N12 C13 H13B 108.8 . . ?
H13A C13 H13B 107.7 . . ?
C14 C13 N12 113.7(2) . . ?
C14 C13 H13A 108.8 . . ?
C14 C13 H13B 108.8 . . ?
C13 C14 H14A 110.0 . . ?
C13 C14 H14B 110.0 . . ?
H14A C14 H14B 108.4 . . ?
O15 C14 C13 108.3(2) . . ?
O15 C14 H14A 110.0 . . ?
O15 C14 H14B 110.0 . . ?
C14 O15 C16 113.6(2) . . ?
O15 C16 H16A 110.2 . . ?
O15 C16 H16B 110.2 . . ?
O15 C16 C20 107.6(2) . 3_665 ?
H16A C16 H16B 108.5 . . ?
C20 C16 H16A 110.2 3_665 . ?
C20 C16 H16B 110.2 3_665 . ?
N12 C17 H17A 108.8 . . ?
N12 C17 H17B 108.8 . . ?
N12 C17 C18 113.9(2) . . ?
H17A C17 H17B 107.7 . . ?
C18 C17 H17A 108.8 . . ?
C18 C17 H17B 108.8 . . ?
C17 C18 H18A 109.9 . . ?
C17 C18 H18B 109.9 . . ?
H18A C18 H18B 108.3 . . ?
O19 C18 C17 109.0(2) . . ?
O19 C18 H18A 109.9 . . ?
O19 C18 H18B 109.9 . . ?
C18 O19 C20 110.8(2) . . ?
C16 C20 H20A 110.1 3_665 . ?
C16 C20 H20B 110.1 3_665 . ?
O19 C20 C16 108.2(2) . 3_665 ?
O19 C20 H20A 110.1 . . ?
O19 C20 H20B 110.1 . . ?
H20A C20 H20B 108.4 . . ?
O22 Cl25 O21 109.47(14) . . ?
O22 Cl25 O24 109.54(15) . . ?
O23 Cl25 O21 109.83(17) . . ?
O23 Cl25 O22 109.08(17) . . ?
O23 Cl25 O24 110.24(17) . . ?
O24 Cl25 O21 108.66(13) . . ?

loop_
_geom_bond_atom_site_label_1
_geom_bond_atom_site_label_2
_geom_bond_distance
_geom_bond_site_symmetry_2
_geom_bond_publ_flag
N1 C2 1.311(3) . ?
N1 C6 1.373(3) . ?
C2 C3 1.414(4) . ?
C2 C11 1.511(3) . ?
C3 H3 0.9500 . ?
C3 C4 1.366(4) . ?
C4 H4 0.9500 . ?
C4 C5 1.417(4) . ?
C5 C6 1.420(4) . ?
C5 C10 1.427(4) . ?
C6 C7 1.423(4) . ?
C7 O7 1.350(4) . ?
C7 C8 1.370(4) . ?
O7 H7 0.85(4) . ?
C8 H8 0.9500 . ?
C8 C9 1.407(5) . ?
C9 H9 0.9500 . ?
C9 C10 1.356(5) . ?
C10 H10 0.9500 . ?
C11 H11A 0.9900 . ?
C11 H11B 0.9900 . ?
C11 N12 1.507(3) . ?
N12 C13 1.512(3) . ?
N12 C17 1.505(3) . ?
N12 H12 0.92(3) . ?
C13 H13A 0.9900 . ?
C13 H13B 0.9900 . ?
C13 C14 1.508(4) . ?
C14 H14A 0.9900 . ?
C14 H14B 0.9900 . ?
C14 O15 1.406(3) . ?
O15 C16 1.411(3) . ?
C16 H16A 0.9900 . ?
C16 H16B 0.9900 . ?
C16 C20 1.507(4) 3_665 ?
C17 H17A 0.9900 . ?
C17 H17B 0.9900 . ?
C17 C18 1.511(4) . ?
C18 H18A 0.9900 . ?
C18 H18B 0.9900 . ?
C18 O19 1.413(3) . ?
O19 C20 1.417(3) . ?
C20 H20A 0.9900 . ?
C20 H20B 0.9900 . ?
O21 Cl25 1.441(2) . ?
O22 Cl25 1.422(2) . ?
O23 Cl25 1.409(3) . ?
O24 Cl25 1.438(2) . ?

loop_
_geom_torsion_atom_site_label_1
_geom_torsion_atom_site_label_2
_geom_torsion_atom_site_label_3
_geom_torsion_atom_site_label_4
_geom_torsion
_geom_torsion_site_symmetry_1
_geom_torsion_site_symmetry_2
_geom_torsion_site_symmetry_3
_geom_torsion_site_symmetry_4
_geom_torsion_publ_flag
N1 C2 C3 C4 1.2(4) . . . . ?
N1 C2 C11 N12 18.9(3) . . . . ?
N1 C6 C7 O7 -1.3(4) . . . . ?
N1 C6 C7 C8 178.6(2) . . . . ?
C2 N1 C6 C5 0.2(4) . . . . ?
C2 N1 C6 C7 -179.7(2) . . . . ?
C2 C3 C4 C5 0.3(4) . . . . ?
C2 C11 N12 C13 -138.9(2) . . . . ?
C2 C11 N12 C17 92.1(2) . . . . ?
C3 C2 C11 N12 -162.7(2) . . . . ?
C3 C4 C5 C6 -1.4(4) . . . . ?
C3 C4 C5 C10 179.2(3) . . . . ?
C4 C5 C6 N1 1.2(4) . . . . ?
C4 C5 C6 C7 -178.9(2) . . . . ?
C4 C5 C10 C9 179.6(3) . . . . ?
C5 C6 C7 O7 178.7(2) . . . . ?
C5 C6 C7 C8 -1.4(4) . . . . ?
C6 N1 C2 C3 -1.5(4) . . . . ?
C6 N1 C2 C11 176.9(2) . . . . ?
C6 C5 C10 C9 0.3(4) . . . . ?
C6 C7 C8 C9 1.3(4) . . . . ?
C7 C8 C9 C10 -0.5(5) . . . . ?
O7 C7 C8 C9 -178.7(3) . . . . ?
C8 C9 C10 C5 -0.3(5) . . . . ?
C10 C5 C6 N1 -179.4(2) . . . . ?
C10 C5 C6 C7 0.5(4) . . . . ?
C11 C2 C3 C4 -177.1(2) . . . . ?
C11 N12 C13 C14 -77.7(3) . . . . ?
C11 N12 C17 C18 -65.0(3) . . . . ?
N12 C13 C14 O15 54.2(3) . . . . ?
N12 C17 C18 O19 76.9(3) . . . . ?
C13 N12 C17 C18 164.7(2) . . . . ?
C13 C14 O15 C16 -178.1(2) . . . . ?
C14 O15 C16 C20 173.6(2) . . . 3_665 ?
C17 N12 C13 C14 52.8(3) . . . . ?
C17 C18 O19 C20 167.5(2) . . . . ?
C18 O19 C20 C16 179.5(2) . . . 3_665 ?
